data_4070078
loop_
_publ_author_name
'Munguia, Teresita'
'Bakir, Zaynab A.'
'Cervantes-Lee, Francisco'
'Metta-Magana, Alejandro'
'Pannell, Keith H.'

_publ_section_title
;
 The Utility of Sodium Diisopropylamide (NADA): Formation of a New
 Transition Metalate via Silyl Migration Chemistry,
 [(\h5-Me3SiC5H4)Fe(CO)(PPh3)]&#x2212;Na+(SiFpPNa), and Resulting Thermal
 Rearrangements of the Complexes SiFpP&#x2212;CH2SiMe2R (R = H, SiMe3) to
 SiFpP&#x2212;SiMe2CH2R
;
_journal_issue 19
_journal_name_full Organometallics
_journal_page_first 5777
_journal_paper_doi 10.1021/om9006032
_journal_volume 28
_journal_year 2009
_chemical_formula_sum 'C28 H31 Fe O P Si'
_chemical_formula_weight 498.44
_chemical_name_systematic
; 
 (carbonyl)(triphenylphosphine)(methyl)(trimethylsylyl-cyclopentadienyl)iron(III) 
;
_space_group_IT_number 14
_symmetry_cell_setting monoclinic
_symmetry_space_group_name_Hall '-P 2ybc'
_symmetry_space_group_name_H-M 'P 1 21/c 1'
_atom_sites_solution_hydrogens geom
_atom_sites_solution_primary direct
_atom_sites_solution_secondary difmap
_audit_creation_method SHELXL-97
_cell_angle_alpha 90.00
_cell_angle_beta 95.5160(10)
_cell_angle_gamma 90.00
_cell_formula_units_Z 4
_cell_length_a 9.2213(4)
_cell_length_b 15.9784(8)
_cell_length_c 17.5446(8)
_cell_measurement_reflns_used 9390
_cell_measurement_temperature 298(2)
_cell_measurement_theta_max 26.986
_cell_measurement_theta_min 2.5495
_cell_volume 2573.1(2)
_computing_cell_refinement 'Bruker SMART'
_computing_data_collection 'Bruker SMART'
_computing_data_reduction 'Bruker SAINT'
_computing_molecular_graphics 'Bruker SHELXTL'
_computing_publication_material 'Bruker SHELXTL'
_computing_structure_refinement 'SHELXL-97 (Sheldrick, 1997)'
_computing_structure_solution 'SHELXS-97 (Sheldrick, 1990)'
_diffrn_ambient_temperature 298(2)
_diffrn_measured_fraction_theta_full 0.999
_diffrn_measured_fraction_theta_max 0.999
_diffrn_measurement_device_type 'CCD area detector'
_diffrn_measurement_method 'phi and omega scans'
_diffrn_radiation_monochromator graphite
_diffrn_radiation_source 'fine-focus sealed tube'
_diffrn_radiation_type MoK\a
_diffrn_radiation_wavelength 0.71073
_diffrn_reflns_av_R_equivalents 0.0382
_diffrn_reflns_av_sigmaI/netI 0.0275
_diffrn_reflns_limit_h_max 11
_diffrn_reflns_limit_h_min -11
_diffrn_reflns_limit_k_max 20
_diffrn_reflns_limit_k_min -20
_diffrn_reflns_limit_l_max 22
_diffrn_reflns_limit_l_min -22
_diffrn_reflns_number 28610
_diffrn_reflns_theta_full 26.99
_diffrn_reflns_theta_max 26.99
_diffrn_reflns_theta_min 1.73
_exptl_absorpt_coefficient_mu 0.713
_exptl_absorpt_correction_type none
_exptl_crystal_colour red
_exptl_crystal_density_diffrn 1.287
_exptl_crystal_density_meas 0
_exptl_crystal_density_method 'not measured'
_exptl_crystal_F_000 1048
_exptl_crystal_size_max 0.6
_exptl_crystal_size_mid 0.4
_exptl_crystal_size_min 0.4
_refine_diff_density_max 0.382
_refine_diff_density_min -0.279
_refine_diff_density_rms 0.061
_refine_ls_extinction_method none
_refine_ls_goodness_of_fit_ref 1.040
_refine_ls_hydrogen_treatment mixed
_refine_ls_matrix_type full
_refine_ls_number_parameters 293
_refine_ls_number_reflns 5616
_refine_ls_number_restraints 0
_refine_ls_restrained_S_all 1.040
_refine_ls_R_factor_all 0.0529
_refine_ls_R_factor_gt 0.0435
_refine_ls_shift/su_max 0.001
_refine_ls_shift/su_mean 0.000
_refine_ls_structure_factor_coef Fsqd
_refine_ls_weighting_details 'calc w=1/[\s^2^(Fo^2^)+(0.0663P)^2^+0.1482P] where P=(Fo^2^+2Fc^2^)/3'
_refine_ls_weighting_scheme calc
_refine_ls_wR_factor_gt 0.1057
_refine_ls_wR_factor_ref 0.1113
_reflns_number_gt 4742
_reflns_number_total 5616
_reflns_threshold_expression >2sigma(I)
_cod_data_source_file om9006032_si_002.cif
_cod_data_source_block 8401m
_cod_depositor_comments
;
The following automatic conversions were performed:

'_symmetry_cell_setting' value 'Monoclinic' changed to 'monoclinic'
according to /home/saulius/struct/CIF-dictionaries/cif_core.dic
dictionary named 'cif_core.dic' version 2.4.2 from 2011-04-26.

Automatic conversion script
Id: cif_fix_values 1715 2011-07-08 13:25:40Z adriana 
;
_cod_original_sg_symbol_H-M P2(1)/c
_cod_database_code 4070078

loop_
_symmetry_equiv_pos_as_xyz
'x, y, z'
'-x, y+1/2, -z+1/2'
'-x, -y, -z'
'x, -y-1/2, z-1/2'

loop_
_atom_site_label
_atom_site_type_symbol
_atom_site_fract_x
_atom_site_fract_y
_atom_site_fract_z
_atom_site_U_iso_or_equiv
_atom_site_adp_type
_atom_site_occupancy
_atom_site_symmetry_multiplicity
_atom_site_calc_flag
_atom_site_refinement_flags
Fe1 Fe 1.00803(3) 0.970806(17) 0.749914(15) 0.03817(11) Uani 1 1 d .
Si1 Si 1.27985(7) 1.02303(4) 0.90370(4) 0.05068(17) Uani 1 1 d .
P1 P 0.83776(5) 0.91828(3) 0.66837(3) 0.03704(13) Uani 1 1 d .
O1 O 1.1250(2) 0.81066(11) 0.79909(10) 0.0793(5) Uani 1 1 d .
C1 C 1.1039(2) 1.04156(13) 0.84436(12) 0.0467(5) Uani 1 1 d .
C2 C 1.0795(3) 1.09354(13) 0.77902(13) 0.0538(5) Uani 1 1 d .
H2 H 1.1517 1.1224 0.7563 0.065 Uiso 1 1 calc R
C3 C 0.9310(3) 1.09522(14) 0.75367(14) 0.0598(6) Uani 1 1 d .
H3 H 0.8883 1.1249 0.7118 0.072 Uiso 1 1 calc R
C4 C 0.8576(2) 1.04406(15) 0.80274(14) 0.0597(6) Uani 1 1 d .
H4 H 0.7579 1.0337 0.7990 0.072 Uiso 1 1 calc R
C5 C 0.9622(2) 1.01136(16) 0.85851(13) 0.0523(5) Uani 1 1 d .
H5 H 0.9426 0.9758 0.8982 0.063 Uiso 1 1 calc R
C6 C 1.4297(3) 1.0125(2) 0.84139(17) 0.0740(7) Uani 1 1 d .
H6A H 1.4292 1.0597 0.8076 0.111 Uiso 1 1 calc R
H6B H 1.4166 0.9620 0.8118 0.111 Uiso 1 1 calc R
H6C H 1.5212 1.0101 0.8725 0.111 Uiso 1 1 calc R
C7 C 1.3152(3) 1.1139(2) 0.96983(17) 0.0840(9) Uani 1 1 d .
H7A H 1.3147 1.1647 0.9406 0.126 Uiso 1 1 calc R
H7B H 1.4084 1.1071 0.9986 0.126 Uiso 1 1 calc R
H7C H 1.2406 1.1165 1.0043 0.126 Uiso 1 1 calc R
C8 C 1.2629(3) 0.92720(19) 0.96237(17) 0.0814(8) Uani 1 1 d .
H8A H 1.3396 0.9263 1.0035 0.122 Uiso 1 1 calc R
H8B H 1.2701 0.8786 0.9308 0.122 Uiso 1 1 calc R
H8C H 1.1703 0.9273 0.9831 0.122 Uiso 1 1 calc R
C9 C 1.0772(2) 0.87380(14) 0.77831(11) 0.0487(5) Uani 1 1 d .
C10 C 0.7030(2) 0.84976(12) 0.70774(11) 0.0426(4) Uani 1 1 d .
C11 C 0.7059(2) 0.83529(14) 0.78544(12) 0.0539(5) Uani 1 1 d .
H11 H 0.7793 0.8588 0.8187 0.065 Uiso 1 1 calc R
C12 C 0.6004(3) 0.78615(17) 0.81417(16) 0.0725(8) Uani 1 1 d .
H12 H 0.6042 0.7763 0.8666 0.087 Uiso 1 1 calc R
C13 C 0.4910(3) 0.7521(2) 0.76643(18) 0.0737(8) Uani 1 1 d .
H13 H 0.4187 0.7205 0.7862 0.088 Uiso 1 1 calc R
C14 C 0.4878(3) 0.76463(18) 0.68923(19) 0.0803(8) Uani 1 1 d .
H14 H 0.4143 0.7406 0.6563 0.096 Uiso 1 1 calc R
C15 C 0.5936(3) 0.81289(16) 0.66018(14) 0.0675(7) Uani 1 1 d .
H15 H 0.5911 0.8207 0.6075 0.081 Uiso 1 1 calc R
C16 C 0.7223(2) 0.99879(12) 0.61836(11) 0.0393(4) Uani 1 1 d .
C17 C 0.7827(2) 1.05221(14) 0.56829(13) 0.0517(5) Uani 1 1 d .
H17 H 0.8786 1.0443 0.5576 0.062 Uiso 1 1 calc R
C18 C 0.7017(3) 1.11782(15) 0.53353(13) 0.0595(6) Uani 1 1 d .
H18 H 0.7427 1.1530 0.4992 0.071 Uiso 1 1 calc R
C19 C 0.5613(3) 1.13019(16) 0.55028(14) 0.0623(6) Uani 1 1 d .
H19 H 0.5067 1.1739 0.5273 0.075 Uiso 1 1 calc R
C20 C 0.5015(3) 1.07864(16) 0.60049(14) 0.0630(6) Uani 1 1 d .
H20 H 0.4064 1.0878 0.6120 0.076 Uiso 1 1 calc R
C21 C 0.5806(2) 1.01274(14) 0.63469(13) 0.0500(5) Uani 1 1 d .
H21 H 0.5384 0.9778 0.6687 0.060 Uiso 1 1 calc R
C22 C 0.8921(2) 0.85141(12) 0.59085(11) 0.0404(4) Uani 1 1 d .
C23 C 0.9785(2) 0.78227(13) 0.61049(13) 0.0521(5) Uani 1 1 d .
H23 H 1.0059 0.7709 0.6619 0.063 Uiso 1 1 calc R
C24 C 1.0245(3) 0.73018(14) 0.55515(14) 0.0608(6) Uani 1 1 d .
H24 H 1.0828 0.6842 0.5694 0.073 Uiso 1 1 calc R
C25 C 0.9849(3) 0.74559(15) 0.47896(14) 0.0598(6) Uani 1 1 d .
H25 H 1.0171 0.7107 0.4417 0.072 Uiso 1 1 calc R
C26 C 0.8976(3) 0.81271(15) 0.45831(13) 0.0587(6) Uani 1 1 d .
H26 H 0.8694 0.8229 0.4068 0.070 Uiso 1 1 calc R
C27 C 0.8512(2) 0.86549(14) 0.51371(11) 0.0502(5) Uani 1 1 d .
H27 H 0.7919 0.9109 0.4990 0.060 Uiso 1 1 calc R
C28 C 1.1515(2) 0.97334(14) 0.66629(13) 0.0556(6) Uani 1 1 d .
H28A H 1.1552 0.9190 0.6432 0.083 Uiso 1 1 calc R
H28B H 1.2468 0.9884 0.6890 0.083 Uiso 1 1 calc R
H28C H 1.1190 1.0138 0.6279 0.083 Uiso 1 1 calc R

loop_
_atom_site_aniso_label
_atom_site_aniso_U_11
_atom_site_aniso_U_22
_atom_site_aniso_U_33
_atom_site_aniso_U_23
_atom_site_aniso_U_13
_atom_site_aniso_U_12
Fe1 0.03639(17) 0.04174(18) 0.03663(17) -0.00193(11) 0.00480(12) 0.00118(11)
Si1 0.0412(3) 0.0634(4) 0.0468(3) -0.0057(3) 0.0009(3) -0.0019(3)
P1 0.0388(3) 0.0397(3) 0.0332(3) 0.00143(19) 0.00634(19) -0.0005(2)
O1 0.1027(14) 0.0629(11) 0.0693(12) 0.0050(9) -0.0076(10) 0.0227(10)
C1 0.0441(11) 0.0511(12) 0.0445(11) -0.0098(9) 0.0022(9) -0.0028(9)
C2 0.0607(14) 0.0445(12) 0.0552(13) -0.0053(10) 0.0005(11) -0.0055(10)
C3 0.0693(15) 0.0437(12) 0.0625(15) -0.0092(10) -0.0132(12) 0.0127(11)
C4 0.0418(12) 0.0698(15) 0.0670(16) -0.0275(12) 0.0023(11) 0.0093(11)
C5 0.0466(12) 0.0677(14) 0.0437(12) -0.0142(10) 0.0093(9) -0.0019(10)
C6 0.0499(14) 0.102(2) 0.0717(18) -0.0040(15) 0.0121(12) 0.0064(14)
C7 0.0654(16) 0.100(2) 0.082(2) -0.0357(17) -0.0166(14) 0.0072(15)
C8 0.0707(17) 0.098(2) 0.0725(18) 0.0216(16) -0.0080(14) -0.0053(16)
C9 0.0510(12) 0.0542(13) 0.0401(11) -0.0028(9) 0.0013(9) 0.0061(10)
C10 0.0432(10) 0.0417(10) 0.0437(11) 0.0036(8) 0.0091(8) -0.0013(8)
C11 0.0576(13) 0.0586(13) 0.0464(12) 0.0055(10) 0.0098(10) -0.0071(11)
C12 0.0769(18) 0.0838(18) 0.0599(16) 0.0175(13) 0.0230(14) -0.0134(14)
C13 0.0611(17) 0.0752(17) 0.088(2) 0.0205(15) 0.0215(15) -0.0170(13)
C14 0.0683(17) 0.087(2) 0.084(2) 0.0088(16) -0.0009(15) -0.0345(15)
C15 0.0718(16) 0.0767(16) 0.0535(14) 0.0061(12) 0.0031(12) -0.0292(13)
C16 0.0399(10) 0.0407(10) 0.0372(10) -0.0007(8) 0.0029(8) 0.0000(8)
C17 0.0468(12) 0.0547(12) 0.0534(13) 0.0091(10) 0.0046(10) -0.0003(10)
C18 0.0719(16) 0.0561(14) 0.0502(13) 0.0141(11) 0.0033(11) -0.0025(12)
C19 0.0676(15) 0.0617(15) 0.0552(14) 0.0061(11) -0.0067(12) 0.0161(12)
C20 0.0525(13) 0.0793(17) 0.0575(14) 0.0052(12) 0.0055(11) 0.0203(12)
C21 0.0450(12) 0.0588(13) 0.0471(12) 0.0049(10) 0.0083(9) 0.0036(10)
C22 0.0425(10) 0.0428(10) 0.0369(10) -0.0030(8) 0.0083(8) -0.0047(8)
C23 0.0685(14) 0.0465(12) 0.0412(12) -0.0016(9) 0.0040(10) 0.0038(10)
C24 0.0750(16) 0.0474(13) 0.0608(15) -0.0073(10) 0.0106(12) 0.0096(11)
C25 0.0715(16) 0.0585(14) 0.0520(14) -0.0146(11) 0.0191(11) -0.0063(12)
C26 0.0703(15) 0.0682(15) 0.0381(12) -0.0054(11) 0.0080(10) -0.0052(12)
C27 0.0552(13) 0.0557(13) 0.0396(11) -0.0006(9) 0.0038(9) 0.0025(10)
C28 0.0516(13) 0.0637(15) 0.0523(13) 0.0007(10) 0.0088(10) -0.0098(10)

loop_
_atom_type_symbol
_atom_type_description
_atom_type_scat_dispersion_real
_atom_type_scat_dispersion_imag
_atom_type_scat_source
C C 0.0033 0.0016 'International Tables Vol C Tables 4.2.6.8 and 6.1.1.4'
H H 0.0000 0.0000 'International Tables Vol C Tables 4.2.6.8 and 6.1.1.4'
O O 0.0106 0.0060 'International Tables Vol C Tables 4.2.6.8 and 6.1.1.4'
Si Si 0.0817 0.0704 'International Tables Vol C Tables 4.2.6.8 and 6.1.1.4'
P P 0.1023 0.0942 'International Tables Vol C Tables 4.2.6.8 and 6.1.1.4'
Fe Fe 0.3463 0.8444 'International Tables Vol C Tables 4.2.6.8 and 6.1.1.4'

loop_
_geom_angle_atom_site_label_1
_geom_angle_atom_site_label_2
_geom_angle_atom_site_label_3
_geom_angle
C9 Fe1 C28 88.78(10)
C9 Fe1 C5 96.68(10)
C28 Fe1 C5 146.98(9)
C9 Fe1 C4 127.84(11)
C28 Fe1 C4 142.91(10)
C5 Fe1 C4 39.21(9)
C9 Fe1 C3 161.55(10)
C28 Fe1 C3 104.09(10)
C5 Fe1 C3 65.34(10)
C4 Fe1 C3 39.02(10)
C9 Fe1 C2 131.52(10)
C28 Fe1 C2 86.98(9)
C5 Fe1 C2 65.10(9)
C4 Fe1 C2 65.17(10)
C3 Fe1 C2 38.63(9)
C9 Fe1 C1 97.91(9)
C28 Fe1 C1 107.21(9)
C5 Fe1 C1 39.81(8)
C4 Fe1 C1 66.56(8)
C3 Fe1 C1 65.91(8)
C2 Fe1 C1 38.99(8)
C9 Fe1 P1 93.79(7)
C28 Fe1 P1 90.65(7)
C5 Fe1 P1 121.25(6)
C4 Fe1 P1 92.27(6)
C3 Fe1 P1 99.14(6)
C2 Fe1 P1 134.50(6)
C1 Fe1 P1 158.75(6)
C6 Si1 C8 111.04(15)
C6 Si1 C1 110.10(12)
C8 Si1 C1 108.95(11)
C6 Si1 C7 110.03(14)
C8 Si1 C7 108.36(16)
C1 Si1 C7 108.30(11)
C22 P1 C16 103.90(9)
C22 P1 C10 100.02(9)
C16 P1 C10 102.39(9)
C22 P1 Fe1 118.55(6)
C16 P1 Fe1 112.96(7)
C10 P1 Fe1 116.81(7)
C2 C1 C5 105.09(19)
C2 C1 Si1 127.38(17)
C5 C1 Si1 127.38(17)
C2 C1 Fe1 70.08(12)
C5 C1 Fe1 68.85(11)
Si1 C1 Fe1 128.66(11)
C3 C2 C1 110.1(2)
C3 C2 Fe1 70.63(12)
C1 C2 Fe1 70.93(12)
C2 C3 C4 107.9(2)
C2 C3 Fe1 70.75(12)
C4 C3 Fe1 69.85(13)
C5 C4 C3 107.7(2)
C5 C4 Fe1 70.24(12)
C3 C4 Fe1 71.12(13)
C4 C5 C1 109.2(2)
C4 C5 Fe1 70.54(13)
C1 C5 Fe1 71.34(12)
O1 C9 Fe1 177.9(2)
C15 C10 C11 118.03(19)
C15 C10 P1 120.56(16)
C11 C10 P1 121.40(16)
C10 C11 C12 120.5(2)
C13 C12 C11 120.6(2)
C12 C13 C14 119.7(2)
C13 C14 C15 120.0(3)
C10 C15 C14 121.2(2)
C17 C16 C21 118.66(19)
C17 C16 P1 119.07(15)
C21 C16 P1 121.98(16)
C16 C17 C18 120.8(2)
C19 C18 C17 119.5(2)
C20 C19 C18 120.1(2)
C19 C20 C21 120.7(2)
C16 C21 C20 120.1(2)
C23 C22 C27 117.86(18)
C23 C22 P1 118.08(15)
C27 C22 P1 124.05(16)
C24 C23 C22 121.0(2)
C25 C24 C23 120.5(2)
C26 C25 C24 119.5(2)
C25 C26 C27 120.3(2)
C26 C27 C22 120.8(2)

loop_
_geom_bond_atom_site_label_1
_geom_bond_atom_site_label_2
_geom_bond_distance
Fe1 C9 1.731(2)
Fe1 C28 2.068(2)
Fe1 C5 2.094(2)
Fe1 C4 2.098(2)
Fe1 C3 2.114(2)
Fe1 C2 2.116(2)
Fe1 C1 2.127(2)
Fe1 P1 2.1873(6)
Si1 C6 1.850(3)
Si1 C8 1.860(3)
Si1 C1 1.865(2)
Si1 C7 1.867(3)
P1 C22 1.8366(19)
P1 C16 1.838(2)
P1 C10 1.8398(19)
O1 C9 1.147(2)
C1 C2 1.416(3)
C1 C5 1.437(3)
C2 C3 1.399(3)
C3 C4 1.407(4)
C4 C5 1.407(3)
C10 C15 1.378(3)
C10 C11 1.380(3)
C11 C12 1.382(3)
C12 C13 1.361(4)
C13 C14 1.367(4)
C14 C15 1.379(3)
C16 C17 1.380(3)
C16 C21 1.382(3)
C17 C18 1.393(3)
C18 C19 1.369(3)
C19 C20 1.361(3)
C20 C21 1.385(3)
C22 C23 1.386(3)
C22 C27 1.388(3)
C23 C24 1.376(3)
C24 C25 1.374(3)
C25 C26 1.369(3)
C26 C27 1.385(3)

loop_
_geom_torsion_atom_site_label_1
_geom_torsion_atom_site_label_2
_geom_torsion_atom_site_label_3
_geom_torsion_atom_site_label_4
_geom_torsion
C9 Fe1 P1 C22 -58.46(10)
C28 Fe1 P1 C22 30.36(10)
C5 Fe1 P1 C22 -158.63(11)
C4 Fe1 P1 C22 173.38(11)
C3 Fe1 P1 C22 134.74(11)
C2 Fe1 P1 C22 116.77(12)
C1 Fe1 P1 C22 178.11(18)
C9 Fe1 P1 C16 179.70(10)
C28 Fe1 P1 C16 -91.48(9)
C5 Fe1 P1 C16 79.53(11)
C4 Fe1 P1 C16 51.54(10)
C3 Fe1 P1 C16 12.90(10)
C2 Fe1 P1 C16 -5.07(12)
C1 Fe1 P1 C16 56.27(18)
C9 Fe1 P1 C10 61.33(10)
C28 Fe1 P1 C10 150.15(10)
C5 Fe1 P1 C10 -38.84(11)
C4 Fe1 P1 C10 -66.83(11)
C3 Fe1 P1 C10 -105.47(11)
C2 Fe1 P1 C10 -123.44(12)
C1 Fe1 P1 C10 -62.10(19)
C6 Si1 C1 C2 -40.9(2)
C8 Si1 C1 C2 -162.9(2)
C7 Si1 C1 C2 79.4(2)
C6 Si1 C1 C5 144.3(2)
C8 Si1 C1 C5 22.3(2)
C7 Si1 C1 C5 -95.3(2)
C6 Si1 C1 Fe1 52.61(19)
C8 Si1 C1 Fe1 -69.39(18)
C7 Si1 C1 Fe1 172.95(16)
C9 Fe1 C1 C2 153.13(14)
C28 Fe1 C1 C2 61.95(15)
C5 Fe1 C1 C2 -115.92(19)
C4 Fe1 C1 C2 -78.93(15)
C3 Fe1 C1 C2 -36.13(15)
P1 Fe1 C1 C2 -84.1(2)
C9 Fe1 C1 C5 -90.96(15)
C28 Fe1 C1 C5 177.87(14)
C4 Fe1 C1 C5 36.98(15)
C3 Fe1 C1 C5 79.79(15)
C2 Fe1 C1 C5 115.92(19)
P1 Fe1 C1 C5 31.8(2)
C9 Fe1 C1 Si1 30.66(16)
C28 Fe1 C1 Si1 -60.52(16)
C5 Fe1 C1 Si1 121.6(2)
C4 Fe1 C1 Si1 158.60(18)
C3 Fe1 C1 Si1 -158.60(18)
C2 Fe1 C1 Si1 -122.5(2)
P1 Fe1 C1 Si1 153.44(8)
C5 C1 C2 C3 -0.3(2)
Si1 C1 C2 C3 -176.00(15)
Fe1 C1 C2 C3 60.00(15)
C5 C1 C2 Fe1 -60.32(14)
Si1 C1 C2 Fe1 124.00(17)
C9 Fe1 C2 C3 -157.16(15)
C28 Fe1 C2 C3 117.15(16)
C5 Fe1 C2 C3 -81.02(16)
C4 Fe1 C2 C3 -37.61(15)
C1 Fe1 C2 C3 -120.4(2)
P1 Fe1 C2 C3 29.21(19)
C9 Fe1 C2 C1 -36.73(19)
C28 Fe1 C2 C1 -122.41(14)
C5 Fe1 C2 C1 39.41(13)
C4 Fe1 C2 C1 82.82(15)
C3 Fe1 C2 C1 120.4(2)
P1 Fe1 C2 C1 149.64(10)
C1 C2 C3 C4 0.0(2)
Fe1 C2 C3 C4 60.23(15)
C1 C2 C3 Fe1 -60.18(15)
C9 Fe1 C3 C2 66.7(4)
C28 Fe1 C3 C2 -66.36(16)
C5 Fe1 C3 C2 80.36(15)
C4 Fe1 C3 C2 118.4(2)
C1 Fe1 C3 C2 36.46(14)
P1 Fe1 C3 C2 -159.36(13)
C9 Fe1 C3 C4 -51.7(4)
C28 Fe1 C3 C4 175.24(14)
C5 Fe1 C3 C4 -38.04(13)
C2 Fe1 C3 C4 -118.4(2)
C1 Fe1 C3 C4 -81.93(14)
P1 Fe1 C3 C4 82.24(13)
C2 C3 C4 C5 0.3(2)
Fe1 C3 C4 C5 61.05(15)
C2 C3 C4 Fe1 -60.80(15)
C9 Fe1 C4 C5 44.02(19)
C28 Fe1 C4 C5 -125.32(18)
C3 Fe1 C4 C5 -117.6(2)
C2 Fe1 C4 C5 -80.41(15)
C1 Fe1 C4 C5 -37.53(14)
P1 Fe1 C4 C5 140.60(14)
C9 Fe1 C4 C3 161.67(14)
C28 Fe1 C4 C3 -7.7(2)
C5 Fe1 C4 C3 117.6(2)
C2 Fe1 C4 C3 37.23(13)
C1 Fe1 C4 C3 80.11(14)
P1 Fe1 C4 C3 -101.75(13)
C3 C4 C5 C1 -0.5(2)
Fe1 C4 C5 C1 61.15(15)
C3 C4 C5 Fe1 -61.62(15)
C2 C1 C5 C4 0.5(2)
Si1 C1 C5 C4 176.16(16)
Fe1 C1 C5 C4 -60.66(15)
C2 C1 C5 Fe1 61.14(14)
Si1 C1 C5 Fe1 -123.18(17)
C9 Fe1 C5 C4 -146.46(16)
C28 Fe1 C5 C4 115.45(19)
C3 Fe1 C5 C4 37.86(14)
C2 Fe1 C5 C4 80.58(16)
C1 Fe1 C5 C4 119.2(2)
P1 Fe1 C5 C4 -47.89(16)
C9 Fe1 C5 C1 94.36(14)
C28 Fe1 C5 C1 -3.7(2)
C4 Fe1 C5 C1 -119.2(2)
C3 Fe1 C5 C1 -81.33(15)
C2 Fe1 C5 C1 -38.60(13)
P1 Fe1 C5 C1 -167.08(10)
C28 Fe1 C9 O1 108(6)
C5 Fe1 C9 O1 -39(6)
C4 Fe1 C9 O1 -65(6)
C3 Fe1 C9 O1 -27(6)
C2 Fe1 C9 O1 23(6)
C1 Fe1 C9 O1 1(6)
P1 Fe1 C9 O1 -161(6)
C22 P1 C10 C15 -49.6(2)
C16 P1 C10 C15 57.2(2)
Fe1 P1 C10 C15 -178.84(17)
C22 P1 C10 C11 132.01(18)
C16 P1 C10 C11 -121.22(18)
Fe1 P1 C10 C11 2.7(2)
C15 C10 C11 C12 -0.9(3)
P1 C10 C11 C12 177.54(19)
C10 C11 C12 C13 -0.8(4)
C11 C12 C13 C14 1.9(5)
C12 C13 C14 C15 -1.2(5)
C11 C10 C15 C14 1.6(4)
P1 C10 C15 C14 -176.9(2)
C13 C14 C15 C10 -0.5(5)
C22 P1 C16 C17 -63.11(19)
C10 P1 C16 C17 -166.86(17)
Fe1 P1 C16 C17 66.65(18)
C22 P1 C16 C21 123.17(18)
C10 P1 C16 C21 19.4(2)
Fe1 P1 C16 C21 -107.07(17)
C21 C16 C17 C18 -1.4(3)
P1 C16 C17 C18 -175.33(17)
C16 C17 C18 C19 1.1(4)
C17 C18 C19 C20 -0.1(4)
C18 C19 C20 C21 -0.6(4)
C17 C16 C21 C20 0.7(3)
P1 C16 C21 C20 174.46(18)
C19 C20 C21 C16 0.3(4)
C16 P1 C22 C23 -178.39(16)
C10 P1 C22 C23 -72.84(17)
Fe1 P1 C22 C23 55.30(17)
C16 P1 C22 C27 1.20(19)
C10 P1 C22 C27 106.75(18)
Fe1 P1 C22 C27 -125.12(16)
C27 C22 C23 C24 1.2(3)
P1 C22 C23 C24 -179.21(18)
C22 C23 C24 C25 -0.3(4)
C23 C24 C25 C26 -0.8(4)
C24 C25 C26 C27 0.9(4)
C25 C26 C27 C22 0.0(3)
C23 C22 C27 C26 -1.1(3)
P1 C22 C27 C26 179.35(17)
